data_4337403
loop_
_publ_author_name
'Madhu, Sheri'
'Ravikanth, Mangalampalli'

_publ_section_title
;
 Boron-dipyrromethene based reversible and reusable selective chemosensor
 for fluoride detection.
;
_journal_issue 3
_journal_name_full 'Inorganic chemistry'
_journal_page_first 1646
_journal_page_last 1653
_journal_paper_doi 10.1021/ic402767j
_journal_volume 53
_journal_year 2014
_chemical_formula_moiety 'C26 H23 B F2 N4 O2'
_chemical_formula_sum 'C26 H23 B F2 N4 O2'
_chemical_formula_weight 472.29
_chemical_name_systematic
; 
 ? 
;
_space_group_IT_number 14
_symmetry_cell_setting monoclinic
_symmetry_space_group_name_Hall '-P 2ybc'
_symmetry_space_group_name_H-M 'P 1 21/c 1'
_atom_sites_solution_hydrogens geom
_atom_sites_solution_primary direct
_atom_sites_solution_secondary difmap
_audit_creation_method SHELXL-97
_cell_angle_alpha 90.00
_cell_angle_beta 103.960(11)
_cell_angle_gamma 90.00
_cell_formula_units_Z 4
_cell_length_a 10.477(8)
_cell_length_b 20.632(13)
_cell_length_c 10.772(7)
_cell_measurement_reflns_used 2841
_cell_measurement_temperature 100(2)
_cell_measurement_theta_max 26.3
_cell_measurement_theta_min 3.1
_cell_volume 2260(3)
_computing_cell_refinement 'CrystalClear-SM Expert 2.0 r4 (Rigaku, 2009)'
_computing_data_collection 'CrystalClear-SM Expert 2.0 r4 (Rigaku, 2009)'
_computing_data_reduction 'CrystalClear-SM Expert 2.0 r4 (Rigaku, 2009)'
_computing_molecular_graphics 'SHELXTL (Bruker, 2003)'
_computing_publication_material 'SHELXTL (Bruker, 2003)'
_computing_structure_refinement 'SHELXL-97 (Sheldrick, 2008)'
_computing_structure_solution 'SHELXS-97 (Sheldrick, 2008)'
_diffrn_ambient_temperature 100(2)
_diffrn_measured_fraction_theta_full 0.988
_diffrn_measured_fraction_theta_max 0.988
_diffrn_measurement_device 'AFC12 (Right): Kappa 3 circle'
_diffrn_measurement_device_type 'Rigaku Saturn724+ CCD (4x4 bin mode)'
_diffrn_measurement_method 'profile data from \w-scans'
_diffrn_radiation_monochromator Confocal
_diffrn_radiation_source 'fine-focus sealed tube'
_diffrn_radiation_type MoK\a
_diffrn_radiation_wavelength 0.71075
_diffrn_reflns_av_R_equivalents 0.1311
_diffrn_reflns_av_sigmaI/netI 0.1347
_diffrn_reflns_limit_h_max 12
_diffrn_reflns_limit_h_min -10
_diffrn_reflns_limit_k_max 24
_diffrn_reflns_limit_k_min -24
_diffrn_reflns_limit_l_max 12
_diffrn_reflns_limit_l_min -11
_diffrn_reflns_number 16863
_diffrn_reflns_theta_full 25.00
_diffrn_reflns_theta_max 25.00
_diffrn_reflns_theta_min 3.13
_exptl_absorpt_coefficient_mu 0.100
_exptl_absorpt_correction_T_max 0.9970
_exptl_absorpt_correction_T_min 0.9705
_exptl_absorpt_correction_type multi-scan
_exptl_absorpt_process_details
;
Higashi, T. (1995). Program for Absorption Correction.
Rigaku Corporation, Tokyo, Japan. 
;
_exptl_crystal_colour golden
_exptl_crystal_density_diffrn 1.388
_exptl_crystal_density_method 'not measured'
_exptl_crystal_description plate
_exptl_crystal_F_000 984
_exptl_crystal_size_max 0.30
_exptl_crystal_size_mid 0.11
_exptl_crystal_size_min 0.03
_refine_diff_density_max 0.655
_refine_diff_density_min -0.774
_refine_diff_density_rms 0.159
_refine_ls_extinction_coef 0.021(6)
_refine_ls_extinction_expression Fc^*^=kFc[1+0.001xFc^2^\l^3^/sin(2\q)]^-1/4^
_refine_ls_extinction_method SHELXL
_refine_ls_goodness_of_fit_ref 1.219
_refine_ls_hydrogen_treatment constr
_refine_ls_matrix_type full
_refine_ls_number_parameters 320
_refine_ls_number_reflns 3943
_refine_ls_number_restraints 0
_refine_ls_restrained_S_all 1.219
_refine_ls_R_factor_all 0.1900
_refine_ls_R_factor_gt 0.1158
_refine_ls_shift/su_max 0.000
_refine_ls_shift/su_mean 0.000
_refine_ls_structure_factor_coef Fsqd
_refine_ls_weighting_details 'calc w=1/[\s^2^(Fo^2^)+(0.2000P)^2^+0.0000P] where P=(Fo^2^+2Fc^2^)/3'
_refine_ls_weighting_scheme calc
_refine_ls_wR_factor_gt 0.2940
_refine_ls_wR_factor_ref 0.3965
_reflns_number_gt 2329
_reflns_number_total 3943
_reflns_threshold_expression >2sigma(I)
_cod_data_source_file ic402767j_si_002.cif
_cod_data_source_block TBDPIMI
_cod_original_sg_symbol_H-M P21/c
_cod_database_code 4337403

loop_
_symmetry_equiv_pos_as_xyz
'x, y, z'
'-x, y+1/2, -z+1/2'
'-x, -y, -z'
'x, -y-1/2, z-1/2'

loop_
_atom_site_label
_atom_site_type_symbol
_atom_site_fract_x
_atom_site_fract_y
_atom_site_fract_z
_atom_site_U_iso_or_equiv
_atom_site_adp_type
_atom_site_occupancy
_atom_site_symmetry_multiplicity
_atom_site_calc_flag
_atom_site_refinement_flags
F1 F 0.4409(4) 0.11870(16) 0.8103(3) 0.0429(11) Uani 1 1 d .
F2 F 0.5859(4) 0.20113(15) 0.8368(3) 0.0394(11) Uani 1 1 d .
O1 O 0.6226(5) 0.0944(2) 1.1867(4) 0.0435(13) Uani 1 1 d .
O2 O 0.7804(5) 0.1590(2) 1.1459(4) 0.0458(14) Uani 1 1 d .
N1 N 0.5639(6) 0.1326(2) 0.6510(4) 0.0333(14) Uani 1 1 d .
N2 N 0.6691(6) 0.0926(2) 0.8681(4) 0.0355(14) Uani 1 1 d .
N3 N 0.3576(6) 0.2403(2) 0.6527(5) 0.0412(16) Uani 1 1 d .
H3N H 0.3922 0.2303 0.7333 0.049 Uiso 1 1 calc R
N4 N 0.3371(6) 0.2466(2) 0.4425(4) 0.0407(15) Uani 1 1 d .
B1 B 0.5611(8) 0.1387(3) 0.7937(7) 0.0304(17) Uani 1 1 d .
C1 C 0.5010(7) 0.1704(3) 0.5509(5) 0.0324(16) Uani 1 1 d .
C2 C 0.5360(7) 0.1512(3) 0.4385(6) 0.0390(18) Uani 1 1 d .
H2 H 0.5048 0.1694 0.3557 0.047 Uiso 1 1 calc R
C3 C 0.6234(7) 0.1015(3) 0.4710(6) 0.0395(18) Uani 1 1 d .
H3 H 0.6644 0.0791 0.4140 0.047 Uiso 1 1 calc R
C4 C 0.6430(6) 0.0887(3) 0.6023(5) 0.0302(15) Uani 1 1 d .
C5 C 0.7207(7) 0.0437(3) 0.6812(6) 0.0361(17) Uani 1 1 d .
C6 C 0.7972(7) -0.0046(3) 0.6246(5) 0.0336(16) Uani 1 1 d .
C7 C 0.7400(8) -0.0415(3) 0.5192(5) 0.0412(18) Uani 1 1 d .
H7 H 0.6497 -0.0353 0.4790 0.049 Uiso 1 1 calc R
C8 C 0.8107(8) -0.0873(3) 0.4705(6) 0.0416(18) Uani 1 1 d .
H8 H 0.7680 -0.1123 0.3983 0.050 Uiso 1 1 calc R
C9 C 0.9415(8) -0.0973(3) 0.5248(6) 0.0428(19) Uani 1 1 d .
C10 C 1.0005(8) -0.0592(3) 0.6296(5) 0.0401(19) Uani 1 1 d .
H10 H 1.0911 -0.0657 0.6688 0.048 Uiso 1 1 calc R
C11 C 0.9337(7) -0.0136(3) 0.6776(5) 0.0335(16) Uani 1 1 d .
H11 H 0.9783 0.0125 0.7472 0.040 Uiso 1 1 calc R
C12 C 1.0224(8) -0.1483(3) 0.4735(7) 0.0459(19) Uani 1 1 d .
H12A H 0.9738 -0.1893 0.4601 0.069 Uiso 1 1 calc R
H12B H 1.1067 -0.1547 0.5355 0.069 Uiso 1 1 calc R
H12C H 1.0382 -0.1333 0.3922 0.069 Uiso 1 1 calc R
C13 C 0.7340(7) 0.0443(3) 0.8120(6) 0.0397(18) Uani 1 1 d .
C14 C 0.8019(7) 0.0036(3) 0.9107(6) 0.0414(18) Uani 1 1 d .
H14 H 0.8536 -0.0330 0.9013 0.050 Uiso 1 1 calc R
C15 C 0.7796(7) 0.0268(3) 1.0235(6) 0.0391(18) Uani 1 1 d .
H15 H 0.8124 0.0084 1.1059 0.047 Uiso 1 1 calc R
C16 C 0.7008(7) 0.0816(3) 0.9960(6) 0.0415(18) Uani 1 1 d .
C17 C 0.6626(7) 0.1276(3) 1.0891(5) 0.0333(16) Uani 1 1 d .
H17 H 0.5940 0.1590 1.0447 0.040 Uiso 1 1 calc R
C18 C 0.7635(8) 0.2188(3) 1.2096(7) 0.051(2) Uani 1 1 d .
H18A H 0.7110 0.2490 1.1475 0.076 Uiso 1 1 calc R
H18B H 0.8498 0.2379 1.2469 0.076 Uiso 1 1 calc R
H18C H 0.7182 0.2100 1.2774 0.076 Uiso 1 1 calc R
C19 C 0.4890(8) 0.0704(3) 1.1456(7) 0.054(2) Uani 1 1 d .
H19A H 0.4283 0.1071 1.1240 0.081 Uiso 1 1 calc R
H19B H 0.4673 0.0452 1.2148 0.081 Uiso 1 1 calc R
H19C H 0.4812 0.0428 1.0701 0.081 Uiso 1 1 calc R
C20 C 0.4008(7) 0.2197(3) 0.5522(5) 0.0340(16) Uani 1 1 d .
C21 C 0.2468(7) 0.2808(3) 0.6074(6) 0.0388(18) Uani 1 1 d .
C22 C 0.2437(8) 0.2847(3) 0.4736(6) 0.0391(17) Uani 1 1 d .
C23 C 0.1414(8) 0.3205(3) 0.3952(6) 0.0439(19) Uani 1 1 d .
H23 H 0.1343 0.3240 0.3058 0.053 Uiso 1 1 calc R
C24 C 0.0521(8) 0.3504(3) 0.4502(6) 0.047(2) Uani 1 1 d .
H24 H -0.0192 0.3735 0.3975 0.056 Uiso 1 1 calc R
C25 C 0.0635(8) 0.3478(3) 0.5844(6) 0.0433(19) Uani 1 1 d .
H25 H 0.0011 0.3698 0.6199 0.052 Uiso 1 1 calc R
C26 C 0.1648(7) 0.3133(3) 0.6642(6) 0.0367(17) Uani 1 1 d .
H26 H 0.1757 0.3126 0.7543 0.044 Uiso 1 1 calc R

loop_
_atom_site_aniso_label
_atom_site_aniso_U_11
_atom_site_aniso_U_22
_atom_site_aniso_U_33
_atom_site_aniso_U_23
_atom_site_aniso_U_13
_atom_site_aniso_U_12
F1 0.055(3) 0.032(2) 0.037(2) 0.0047(14) 0.0014(19) 0.0055(18)
F2 0.061(3) 0.0251(18) 0.0300(19) -0.0009(13) 0.0071(18) 0.0058(17)
O1 0.058(3) 0.040(3) 0.032(2) 0.0015(18) 0.009(2) -0.007(2)
O2 0.059(4) 0.028(2) 0.043(3) -0.0015(18) -0.001(2) 0.001(2)
N1 0.051(4) 0.021(2) 0.025(3) 0.0027(19) 0.003(2) 0.008(2)
N2 0.054(4) 0.025(3) 0.024(3) 0.001(2) 0.004(2) 0.003(3)
N3 0.065(4) 0.020(3) 0.032(3) 0.002(2) 0.000(3) 0.000(3)
N4 0.068(4) 0.020(3) 0.031(3) 0.004(2) 0.005(3) -0.001(3)
B1 0.034(4) 0.018(3) 0.045(4) 0.001(3) 0.020(3) -0.012(3)
C1 0.043(4) 0.025(3) 0.029(3) 0.003(2) 0.007(3) 0.002(3)
C2 0.059(5) 0.026(3) 0.028(3) 0.006(2) 0.001(3) 0.001(3)
C3 0.057(5) 0.028(3) 0.031(4) 0.002(3) 0.006(3) 0.003(3)
C4 0.033(4) 0.026(3) 0.031(3) 0.003(2) 0.007(3) 0.002(3)
C5 0.046(4) 0.023(3) 0.034(3) -0.003(2) -0.001(3) -0.001(3)
C6 0.047(4) 0.022(3) 0.029(3) 0.004(2) 0.004(3) -0.007(3)
C7 0.063(5) 0.026(3) 0.029(3) -0.005(3) 0.000(3) -0.001(3)
C8 0.054(5) 0.023(3) 0.040(4) -0.001(3) -0.004(3) -0.001(3)
C9 0.072(6) 0.021(3) 0.033(3) 0.003(2) 0.007(4) -0.001(3)
C10 0.058(5) 0.025(3) 0.027(3) 0.000(2) -0.010(3) -0.001(3)
C11 0.044(4) 0.024(3) 0.028(3) -0.003(2) -0.001(3) -0.001(3)
C12 0.053(5) 0.027(3) 0.053(4) -0.004(3) 0.005(4) -0.006(3)
C13 0.054(5) 0.022(3) 0.035(4) 0.000(2) -0.006(3) 0.000(3)
C14 0.053(5) 0.023(3) 0.041(4) 0.002(3) -0.001(3) 0.010(3)
C15 0.051(5) 0.031(3) 0.029(3) 0.002(2) -0.003(3) 0.004(3)
C16 0.059(5) 0.026(3) 0.033(4) 0.004(3) -0.002(3) -0.002(3)
C17 0.038(4) 0.028(3) 0.033(3) -0.002(2) 0.006(3) -0.006(3)
C18 0.064(5) 0.027(3) 0.059(4) -0.014(3) 0.012(4) 0.001(4)
C19 0.054(5) 0.045(4) 0.058(5) -0.018(3) 0.003(4) -0.019(4)
C20 0.052(4) 0.021(3) 0.026(3) -0.005(2) 0.005(3) 0.000(3)
C21 0.065(5) 0.017(3) 0.029(3) 0.002(2) 0.002(3) 0.002(3)
C22 0.060(5) 0.018(3) 0.037(4) -0.003(2) 0.009(3) -0.002(3)
C23 0.064(5) 0.023(3) 0.038(4) 0.006(3) 0.001(4) 0.009(3)
C24 0.058(5) 0.022(3) 0.051(4) -0.003(3) -0.008(4) 0.011(3)
C25 0.058(5) 0.023(3) 0.045(4) 0.001(3) 0.004(4) -0.004(3)
C26 0.053(5) 0.019(3) 0.034(3) -0.002(2) 0.003(3) -0.002(3)

loop_
_atom_type_symbol
_atom_type_description
_atom_type_scat_dispersion_real
_atom_type_scat_dispersion_imag
_atom_type_scat_source
C C 0.0033 0.0016 'International Tables Vol C Tables 4.2.6.8 and 6.1.1.4'
H H 0.0000 0.0000 'International Tables Vol C Tables 4.2.6.8 and 6.1.1.4'
B B 0.0013 0.0007 'International Tables Vol C Tables 4.2.6.8 and 6.1.1.4'
F F 0.0171 0.0103 'International Tables Vol C Tables 4.2.6.8 and 6.1.1.4'
N N 0.0061 0.0033 'International Tables Vol C Tables 4.2.6.8 and 6.1.1.4'
O O 0.0106 0.0060 'International Tables Vol C Tables 4.2.6.8 and 6.1.1.4'

loop_
_geom_angle_atom_site_label_1
_geom_angle_atom_site_label_2
_geom_angle_atom_site_label_3
_geom_angle
C17 O1 C19 112.3(5)
C17 O2 C18 114.1(6)
C1 N1 C4 106.8(5)
C1 N1 B1 128.0(5)
C4 N1 B1 125.1(5)
C16 N2 C13 106.9(5)
C16 N2 B1 126.8(6)
C13 N2 B1 125.2(5)
C20 N3 C21 108.4(5)
C20 N3 H3N 125.8
C21 N3 H3N 125.8
C20 N4 C22 105.0(5)
F2 B1 F1 109.9(5)
F2 B1 N2 110.3(5)
F1 B1 N2 109.0(5)
F2 B1 N1 111.4(5)
F1 B1 N1 110.0(5)
N2 B1 N1 106.1(5)
N1 C1 C2 110.0(5)
N1 C1 C20 126.9(5)
C2 C1 C20 122.8(5)
C3 C2 C1 106.9(5)
C3 C2 H2 126.6
C1 C2 H2 126.6
C2 C3 C4 109.0(6)
C2 C3 H3 125.5
C4 C3 H3 125.5
C5 C4 C3 131.8(6)
C5 C4 N1 120.9(5)
C3 C4 N1 107.3(5)
C13 C5 C4 121.3(6)
C13 C5 C6 119.3(5)
C4 C5 C6 119.3(5)
C7 C6 C11 117.0(6)
C7 C6 C5 122.3(6)
C11 C6 C5 120.7(5)
C6 C7 C8 121.7(7)
C6 C7 H7 119.2
C8 C7 H7 119.2
C9 C8 C7 121.0(6)
C9 C8 H8 119.5
C7 C8 H8 119.5
C8 C9 C10 117.7(7)
C8 C9 C12 122.2(6)
C10 C9 C12 120.2(7)
C11 C10 C9 122.3(7)
C11 C10 H10 118.8
C9 C10 H10 118.8
C10 C11 C6 120.3(5)
C10 C11 H11 119.9
C6 C11 H11 119.9
C9 C12 H12A 109.5
C9 C12 H12B 109.5
H12A C12 H12B 109.5
C9 C12 H12C 109.5
H12A C12 H12C 109.5
H12B C12 H12C 109.5
C5 C13 C14 132.4(6)
C5 C13 N2 119.9(5)
C14 C13 N2 107.7(5)
C15 C14 C13 107.4(6)
C15 C14 H14 126.3
C13 C14 H14 126.3
C14 C15 C16 108.2(5)
C14 C15 H15 125.9
C16 C15 H15 125.9
N2 C16 C15 109.8(6)
N2 C16 C17 122.2(5)
C15 C16 C17 127.7(5)
O2 C17 O1 106.9(5)
O2 C17 C16 103.6(5)
O1 C17 C16 111.6(5)
O2 C17 H17 111.5
O1 C17 H17 111.5
C16 C17 H17 111.5
O2 C18 H18A 109.5
O2 C18 H18B 109.5
H18A C18 H18B 109.5
O2 C18 H18C 109.5
H18A C18 H18C 109.5
H18B C18 H18C 109.5
O1 C19 H19A 109.5
O1 C19 H19B 109.5
H19A C19 H19B 109.5
O1 C19 H19C 109.5
H19A C19 H19C 109.5
H19B C19 H19C 109.5
N4 C20 N3 113.1(6)
N4 C20 C1 119.2(5)
N3 C20 C1 127.6(5)
C26 C21 N3 134.1(6)
C26 C21 C22 124.4(6)
N3 C21 C22 101.4(6)
N4 C22 C23 130.3(6)
N4 C22 C21 111.8(6)
C23 C22 C21 117.5(7)
C24 C23 C22 118.6(6)
C24 C23 H23 120.7
C22 C23 H23 120.7
C23 C24 C25 121.6(6)
C23 C24 H24 119.2
C25 C24 H24 119.2
C26 C25 C24 120.9(7)
C26 C25 H25 119.6
C24 C25 H25 119.6
C21 C26 C25 116.7(6)
C21 C26 H26 121.7
C25 C26 H26 121.7

loop_
_geom_bond_atom_site_label_1
_geom_bond_atom_site_label_2
_geom_bond_distance
F1 B1 1.378(8)
F2 B1 1.373(7)
O1 C17 1.401(7)
O1 C19 1.449(8)
O2 C17 1.397(8)
O2 C18 1.442(7)
N1 C1 1.366(7)
N1 C4 1.411(8)
N1 B1 1.549(9)
N2 C16 1.356(7)
N2 C13 1.420(8)
N2 B1 1.547(9)
N3 C20 1.338(8)
N3 C21 1.419(9)
N3 H3N 0.8800
N4 C20 1.330(7)
N4 C22 1.359(9)
C1 C2 1.404(9)
C1 C20 1.464(9)
C2 C3 1.364(9)
C2 H2 0.9500
C3 C4 1.405(8)
C3 H3 0.9500
C4 C5 1.383(8)
C5 C13 1.382(9)
C5 C6 1.497(9)
C6 C7 1.379(8)
C6 C11 1.419(9)
C7 C8 1.379(9)
C7 H7 0.9500
C8 C9 1.370(10)
C8 H8 0.9500
C9 C10 1.392(8)
C9 C12 1.535(10)
C10 C11 1.348(9)
C10 H10 0.9500
C11 H11 0.9500
C12 H12A 0.9800
C12 H12B 0.9800
C12 H12C 0.9800
C13 C14 1.405(8)
C14 C15 1.377(9)
C14 H14 0.9500
C15 C16 1.390(9)
C15 H15 0.9500
C16 C17 1.504(9)
C17 H17 1.0000
C18 H18A 0.9800
C18 H18B 0.9800
C18 H18C 0.9800
C19 H19A 0.9800
C19 H19B 0.9800
C19 H19C 0.9800
C21 C26 1.347(9)
C21 C22 1.436(9)
C22 C23 1.405(9)
C23 C24 1.369(10)
C23 H23 0.9500
C24 C25 1.423(10)
C24 H24 0.9500
C25 C26 1.390(9)
C25 H25 0.9500
C26 H26 0.9500
